data_4320758
loop_
_publ_author_name
'Dana S. Marlin'
'Marilyn M. Olmstead'
'Pradip K. Mascharak'

_publ_section_title
;
 Structure-Spectroscopy Correlation in Distorted Five-Coordinate Cu(II)
 Complexes: A Case Study with a Set of Closely Related Copper Complexes of
 Pyridine-2,6-dicarboxamide Ligands
;
_journal_name_full 'Inorganic Chemistry'
_journal_page_first 7003
_journal_page_last 7008
_journal_paper_doi 10.1021/ic010523n
_journal_volume 40
_journal_year 2001
_chemical_formula_sum 'C13 H15 Cu N5 O2'
_chemical_formula_weight 334.84
_chemical_name_common '[Cu(dmppy)(N-MeIm)]2'
_chemical_name_systematic
;
  ?
;
_space_group_IT_number 14
_symmetry_cell_setting monoclinic
_symmetry_space_group_name_Hall '-P 2yn'
_symmetry_space_group_name_H-M 'P 1 21/n 1'
_atom_sites_solution_hydrogens geom
_atom_sites_solution_primary direct
_atom_sites_solution_secondary difmap
_audit_creation_method SHELXL-97
_cell_angle_alpha 90.00
_cell_angle_beta 97.7480(10)
_cell_angle_gamma 90.00
_cell_formula_units_Z 4
_cell_length_a 9.3427(5)
_cell_length_b 11.6307(6)
_cell_length_c 12.9177(7)
_cell_measurement_reflns_used 7679
_cell_measurement_temperature 90(2)
_cell_measurement_theta_max 31.4
_cell_measurement_theta_min 2.2
_cell_volume 1390.85(13)
_computing_cell_refinement 'Bruker SAINT'
_computing_data_collection 'Bruker SMART'
_computing_data_reduction 'Bruker SAINT'
_computing_molecular_graphics 'SHELXTL 5, XP (Sheldrick, 1994)'
_computing_publication_material 'SHELXL-97 (Sheldrick, 1997)'
_computing_structure_refinement 'SHELXL-97 (Sheldrick, 1997)'
_computing_structure_solution 'SHELXS-97 (Sheldrick, 1990)'
_diffrn_ambient_temperature 90(2)
_diffrn_detector_area_resol_mean 8.3
_diffrn_measured_fraction_theta_full 0.944
_diffrn_measured_fraction_theta_max 0.944
_diffrn_measurement_device_type 'Bruker SMART 1000'
_diffrn_measurement_method \w
_diffrn_radiation_monochromator graphite
_diffrn_radiation_source 'normal-focus sealed tube'
_diffrn_radiation_type MoK\a
_diffrn_radiation_wavelength 0.71073
_diffrn_reflns_av_R_equivalents 0.0243
_diffrn_reflns_av_sigmaI/netI 0.0172
_diffrn_reflns_limit_h_max 13
_diffrn_reflns_limit_h_min -13
_diffrn_reflns_limit_k_max 17
_diffrn_reflns_limit_k_min -17
_diffrn_reflns_limit_l_max 18
_diffrn_reflns_limit_l_min -18
_diffrn_reflns_number 12764
_diffrn_reflns_theta_full 31.42
_diffrn_reflns_theta_max 31.42
_diffrn_reflns_theta_min 2.37
_diffrn_standards_decay_% <0.1
_diffrn_standards_number '50 frames remeasured'
_exptl_absorpt_coefficient_mu 1.582
_exptl_absorpt_correction_T_max 0.9394
_exptl_absorpt_correction_T_min 0.7222
_exptl_absorpt_correction_type empirical
_exptl_absorpt_process_details 'SADABS 2.0 (Sheldrick, 2000)'
_exptl_crystal_colour blue
_exptl_crystal_density_diffrn 1.609
_exptl_crystal_density_method 'not measured'
_exptl_crystal_description plate
_exptl_crystal_F_000 692
_exptl_crystal_size_max 0.22
_exptl_crystal_size_mid 0.16
_exptl_crystal_size_min 0.04
_refine_diff_density_max 0.505
_refine_diff_density_min -0.431
_refine_diff_density_rms 0.071
_refine_ls_extinction_method none
_refine_ls_goodness_of_fit_ref 1.061
_refine_ls_hydrogen_treatment mixed
_refine_ls_matrix_type full
_refine_ls_number_parameters 193
_refine_ls_number_reflns 4337
_refine_ls_number_restraints 0
_refine_ls_restrained_S_all 1.061
_refine_ls_R_factor_all 0.0304
_refine_ls_R_factor_gt 0.0260
_refine_ls_shift/su_max 0.011
_refine_ls_shift/su_mean 0.000
_refine_ls_structure_factor_coef Fsqd
_refine_ls_weighting_details 'calc w=1/[\s^2^(Fo^2^)+(0.0420P)^2^+0.4787P] where P=(Fo^2^+2Fc^2^)/3'
_refine_ls_weighting_scheme calc
_refine_ls_wR_factor_gt 0.0706
_refine_ls_wR_factor_ref 0.0731
_reflns_number_gt 3841
_reflns_number_total 4337
_reflns_threshold_expression >2\s(I)
_cod_data_source_file ic010523n_2.cif
_cod_data_source_block mn1114
_cod_depositor_comments
;

2021-12-16
Z value and formula fixed to values more according to usual
chemical conventions.                 miguel
;
_cod_original_formula_sum 'C26 H30 Cu2 N10 O4'
_cod_original_formula_weight 673.68
_cod_original_formula_units_Z 2
_cod_original_sg_symbol_H-M 'P 21/n'
_cod_database_code 4320758

loop_
_symmetry_equiv_pos_as_xyz
'x, y, z'
'-x+1/2, y+1/2, -z+1/2'
'-x, -y, -z'
'x-1/2, -y-1/2, z-1/2'

loop_
_atom_site_label
_atom_site_type_symbol
_atom_site_fract_x
_atom_site_fract_y
_atom_site_fract_z
_atom_site_U_iso_or_equiv
_atom_site_adp_type
_atom_site_occupancy
_atom_site_symmetry_multiplicity
_atom_site_calc_flag
_atom_site_refinement_flags
_atom_site_disorder_assembly
_atom_site_disorder_group
Cu1 Cu 0.751355(16) 0.492389(12) 0.067022(11) 0.01252(5) Uani 1 1 d . . .
O1 O 0.49145(10) 0.22619(8) -0.04518(7) 0.01869(18) Uani 1 1 d . . .
O2 O 1.01242(10) 0.64135(8) -0.12312(7) 0.01591(17) Uani 1 1 d . . .
N1 N 0.59946(11) 0.37069(9) 0.06246(8) 0.01535(19) Uani 1 1 d . . .
N2 N 0.75278(10) 0.43728(9) -0.07317(7) 0.01250(18) Uani 1 1 d . . .
N3 N 0.87248(11) 0.61540(9) 0.01135(8) 0.01340(18) Uani 1 1 d . . .
N4 N 0.75532(11) 0.54104(9) 0.21217(8) 0.01428(19) Uani 1 1 d . . .
N5 N 0.76432(11) 0.53788(9) 0.38296(8) 0.01388(19) Uani 1 1 d . . .
C1 C 0.51113(14) 0.33921(13) 0.14306(10) 0.0201(2) Uani 1 1 d . . .
H1A H 0.4095 0.3346 0.1122 0.030 Uiso 1 1 calc R . .
H1B H 0.5220 0.3975 0.1983 0.030 Uiso 1 1 calc R . .
H1C H 0.5426 0.2644 0.1727 0.030 Uiso 1 1 calc R . .
C2 C 0.57759(13) 0.30862(11) -0.02440(9) 0.0146(2) Uani 1 1 d . . .
C3 C 0.66902(12) 0.34820(10) -0.10530(9) 0.0134(2) Uani 1 1 d . . .
C4 C 0.66913(13) 0.30401(11) -0.20510(10) 0.0157(2) Uani 1 1 d . . .
H4 H 0.6108 0.2399 -0.2288 0.019 Uiso 1 1 calc R . .
C5 C 0.75812(13) 0.35717(11) -0.26946(9) 0.0165(2) Uani 1 1 d . . .
H5 H 0.7601 0.3291 -0.3383 0.020 Uiso 1 1 calc R . .
C6 C 0.84404(13) 0.45089(11) -0.23411(9) 0.0156(2) Uani 1 1 d . . .
H6 H 0.9045 0.4872 -0.2778 0.019 Uiso 1 1 calc R . .
C7 C 0.83845(13) 0.48957(10) -0.13275(10) 0.0125(2) Uani 1 1 d . . .
C8 C 0.91772(12) 0.59084(10) -0.07944(9) 0.0126(2) Uani 1 1 d . . .
C9 C 0.92990(14) 0.72055(11) 0.06271(10) 0.0176(2) Uani 1 1 d . . .
H9A H 1.0354 0.7207 0.0672 0.026 Uiso 1 1 calc R . .
H9B H 0.9024 0.7243 0.1332 0.026 Uiso 1 1 calc R . .
H9C H 0.8905 0.7873 0.0223 0.026 Uiso 1 1 calc R . .
C10 C 0.80018(13) 0.48228(11) 0.29849(10) 0.0144(2) Uani 1 1 d . . .
H10 H 0.8504 0.4111 0.3005 0.017 Uiso 1 1 calc R . .
C11 C 0.69237(13) 0.63684(11) 0.34909(10) 0.0157(2) Uani 1 1 d . . .
H11 H 0.6538 0.6930 0.3910 0.019 Uiso 1 1 calc R . .
C12 C 0.68749(13) 0.63806(11) 0.24314(10) 0.0156(2) Uani 1 1 d . . .
H12 H 0.6443 0.6964 0.1979 0.019 Uiso 1 1 calc R . .
C13 C 0.79734(16) 0.50099(11) 0.49162(11) 0.0180(2) Uani 1 1 d . . .
H13A H 0.8478 0.4269 0.4945 0.027 Uiso 1 1 calc R . .
H13B H 0.7074 0.4928 0.5221 0.027 Uiso 1 1 calc R . .
H13C H 0.8591 0.5585 0.5311 0.027 Uiso 1 1 calc R . .

loop_
_atom_site_aniso_label
_atom_site_aniso_U_11
_atom_site_aniso_U_22
_atom_site_aniso_U_33
_atom_site_aniso_U_23
_atom_site_aniso_U_13
_atom_site_aniso_U_12
Cu1 0.01438(8) 0.01398(8) 0.00957(8) -0.00040(5) 0.00295(5) -0.00243(5)
O1 0.0185(4) 0.0165(4) 0.0204(5) 0.0024(3) 0.0000(3) -0.0049(3)
O2 0.0171(4) 0.0164(4) 0.0146(4) 0.0036(3) 0.0034(3) -0.0028(3)
N1 0.0155(4) 0.0174(5) 0.0135(4) 0.0018(4) 0.0035(4) -0.0030(4)
N2 0.0141(4) 0.0123(4) 0.0110(4) 0.0010(3) 0.0013(3) -0.0008(3)
N3 0.0151(4) 0.0119(4) 0.0131(4) 0.0000(3) 0.0020(4) -0.0017(3)
N4 0.0161(4) 0.0146(5) 0.0126(4) -0.0004(4) 0.0036(4) -0.0001(4)
N5 0.0163(4) 0.0139(5) 0.0117(4) -0.0008(4) 0.0030(4) 0.0008(4)
C1 0.0174(5) 0.0265(7) 0.0173(6) 0.0038(5) 0.0059(4) -0.0031(5)
C2 0.0137(5) 0.0145(5) 0.0152(5) 0.0033(4) 0.0007(4) -0.0008(4)
C3 0.0134(5) 0.0129(5) 0.0136(5) 0.0013(4) 0.0005(4) -0.0004(4)
C4 0.0154(5) 0.0155(5) 0.0156(5) -0.0025(4) -0.0003(4) 0.0001(4)
C5 0.0175(5) 0.0194(6) 0.0124(5) -0.0020(4) 0.0018(4) 0.0021(4)
C6 0.0162(5) 0.0190(6) 0.0118(5) 0.0012(4) 0.0030(4) 0.0007(4)
C7 0.0124(5) 0.0136(5) 0.0112(5) 0.0016(4) 0.0011(4) 0.0010(4)
C8 0.0135(5) 0.0120(5) 0.0119(5) 0.0024(4) -0.0001(4) 0.0010(4)
C9 0.0201(5) 0.0139(5) 0.0184(6) -0.0023(4) 0.0014(4) -0.0020(4)
C10 0.0157(5) 0.0146(5) 0.0137(5) -0.0014(4) 0.0045(4) 0.0013(4)
C11 0.0167(5) 0.0148(5) 0.0158(5) -0.0011(4) 0.0029(4) 0.0031(4)
C12 0.0151(5) 0.0153(5) 0.0163(5) 0.0004(4) 0.0015(4) 0.0010(4)
C13 0.0231(6) 0.0185(6) 0.0124(5) 0.0014(4) 0.0024(5) 0.0010(4)

loop_
_atom_type_symbol
_atom_type_description
_atom_type_scat_dispersion_real
_atom_type_scat_dispersion_imag
_atom_type_scat_source
C C 0.0033 0.0016 'International Tables Vol C Tables 4.2.6.8 and 6.1.1.4'
H H 0.0000 0.0000 'International Tables Vol C Tables 4.2.6.8 and 6.1.1.4'
N N 0.0061 0.0033 'International Tables Vol C Tables 4.2.6.8 and 6.1.1.4'
O O 0.0106 0.0060 'International Tables Vol C Tables 4.2.6.8 and 6.1.1.4'
Cu Cu 0.3201 1.2651 'International Tables Vol C Tables 4.2.6.8 and 6.1.1.4'

loop_
_geom_angle_atom_site_label_1
_geom_angle_atom_site_label_2
_geom_angle_atom_site_label_3
_geom_angle
_geom_angle_site_symmetry_1
_geom_angle_site_symmetry_3
_geom_angle_publ_flag
N2 Cu1 N4 176.98(4) . . ?
N2 Cu1 N1 80.29(4) . . ?
N4 Cu1 N1 98.91(4) . . ?
N2 Cu1 N3 79.93(4) . . ?
N4 Cu1 N3 101.41(4) . . ?
N1 Cu1 N3 157.24(4) . . ?
N2 Cu1 O2 87.24(4) . 3_765 ?
N4 Cu1 O2 90.01(4) . 3_765 ?
N1 Cu1 O2 98.65(4) . 3_765 ?
N3 Cu1 O2 91.52(3) . 3_765 ?
N2 Cu1 C7 24.65(4) . . ?
N4 Cu1 C7 156.15(4) . . ?
N1 Cu1 C7 104.89(4) . . ?
N3 Cu1 C7 55.56(4) . . ?
O2 Cu1 C7 85.00(3) 3_765 . ?
C8 O2 Cu1 102.02(7) . 3_765 ?
C2 N1 C1 115.42(11) . . ?
C2 N1 Cu1 115.97(8) . . ?
C1 N1 Cu1 128.59(9) . . ?
C7 N2 C3 123.37(10) . . ?
C7 N2 Cu1 118.27(8) . . ?
C3 N2 Cu1 118.35(8) . . ?
C8 N3 C9 116.10(10) . . ?
C8 N3 Cu1 114.99(8) . . ?
C9 N3 Cu1 128.50(8) . . ?
C10 N4 C12 106.44(10) . . ?
C10 N4 Cu1 128.34(9) . . ?
C12 N4 Cu1 124.41(8) . . ?
C10 N5 C11 107.95(10) . . ?
C10 N5 C13 126.40(11) . . ?
C11 N5 C13 125.65(11) . . ?
O1 C2 N1 128.08(12) . . ?
O1 C2 C3 119.40(11) . . ?
N1 C2 C3 112.51(10) . . ?
O1 C2 Cu1 167.24(9) . . ?
N1 C2 Cu1 39.22(6) . . ?
C3 C2 Cu1 73.34(6) . . ?
N2 C3 C4 120.26(11) . . ?
N2 C3 C2 112.69(10) . . ?
C4 C3 C2 127.02(11) . . ?
N2 C3 Cu1 37.02(5) . . ?
C4 C3 Cu1 157.26(9) . . ?
C2 C3 Cu1 75.72(7) . . ?
C3 C4 C5 117.64(11) . . ?
C6 C5 C4 120.93(11) . . ?
C7 C6 C5 117.90(11) . . ?
N2 C7 C6 119.89(11) . . ?
N2 C7 C8 112.95(10) . . ?
C6 C7 C8 127.14(11) . . ?
N2 C7 Cu1 37.08(6) . . ?
C6 C7 Cu1 156.95(9) . . ?
C8 C7 Cu1 75.91(7) . . ?
O2 C8 N3 128.44(11) . . ?
O2 C8 C7 119.49(11) . . ?
N3 C8 C7 112.06(10) . . ?
O2 C8 Cu1 165.18(9) . . ?
N3 C8 Cu1 39.95(6) . . ?
C7 C8 Cu1 73.18(6) . . ?
N4 C10 N5 110.38(11) . . ?
N4 C10 Cu1 31.12(6) . . ?
N5 C10 Cu1 140.84(9) . . ?
C12 C11 N5 106.08(11) . . ?
C11 C12 N4 109.15(11) . . ?
C11 C12 Cu1 141.48(9) . . ?
N4 C12 Cu1 32.99(5) . . ?

loop_
_geom_bond_atom_site_label_1
_geom_bond_atom_site_label_2
_geom_bond_distance
_geom_bond_site_symmetry_2
_geom_bond_publ_flag
Cu1 N2 1.9228(10) . ?
Cu1 N4 1.9541(10) . ?
Cu1 N1 1.9996(11) . ?
Cu1 N3 2.0160(10) . ?
Cu1 O2 2.7174(9) 3_765 ?
Cu1 C7 2.8087(12) . ?
O1 C2 1.2571(15) . ?
O2 C8 1.2573(14) . ?
O2 Cu1 2.7174(9) 3_765 ?
N1 C2 1.3267(16) . ?
N1 C1 1.4597(16) . ?
N2 C7 1.3300(15) . ?
N2 C3 1.3307(15) . ?
N3 C8 1.3302(15) . ?
N3 C9 1.4586(16) . ?
N4 C10 1.3267(16) . ?
N4 C12 1.3796(16) . ?
N5 C10 1.3488(15) . ?
N5 C11 1.3744(16) . ?
N5 C13 1.4603(17) . ?
C2 C3 1.5081(17) . ?
C3 C4 1.3880(17) . ?
C4 C5 1.3968(17) . ?
C5 C6 1.3936(18) . ?
C6 C7 1.3921(17) . ?
C7 C8 1.5075(17) . ?
C11 C12 1.3633(17) . ?

loop_
_geom_hbond_atom_site_label_D
_geom_hbond_atom_site_label_H
_geom_hbond_atom_site_label_A
_geom_hbond_distance_DH
_geom_hbond_distance_HA
_geom_hbond_distance_DA
_geom_hbond_angle_DHA
_geom_hbond_site_symmetry_A
C4 H4 O2 0.95 2.39 3.2195(15) 146.0 2_644
